data_4064861
loop_
_publ_author_name
'Esteruelas, Miguel A.'
'Garc\'ia-Raboso, Jorge'
'Oliv\'an, Montserrat'

_publ_section_title
;
 Preparation of Half-Sandwich Osmium Complexes by Deprotonation of
 Aromatic and Pro-aromatic Acids with a Hexahydride Br\/onsted Base
;
_journal_issue 14
_journal_name_full Organometallics
_journal_page_first 3844
_journal_paper_doi 10.1021/om200371r
_journal_volume 30
_journal_year 2011
_chemical_formula_sum 'C22 H47 N Os P2'
_chemical_formula_weight 577.75
_chemical_name_systematic
; 
 ? 
;
_space_group_IT_number 14
_symmetry_cell_setting monoclinic
_symmetry_space_group_name_Hall '-P 2ybc'
_symmetry_space_group_name_H-M 'P 1 21/c 1'
_atom_sites_solution_hydrogens geom
_atom_sites_solution_primary direct
_atom_sites_solution_secondary difmap
_audit_creation_method SHELXL-97
_cell_angle_alpha 90.00
_cell_angle_beta 96.380(6)
_cell_angle_gamma 90.00
_cell_formula_units_Z 4
_cell_length_a 12.589(4)
_cell_length_b 11.559(4)
_cell_length_c 16.492(6)
_cell_measurement_reflns_used 7276
_cell_measurement_temperature 120(2)
_cell_measurement_theta_max 26
_cell_measurement_theta_min 3
_cell_volume 2385.0(14)
_computing_cell_refinement 'SAINT+ v. 6.1 (Bruker AXS, 2000)'
_computing_data_collection 'SMART v. 5.625 (Bruker AXS, 2000)'
_computing_data_reduction 'SAINT+ v. 6.1 (Bruker AXS, 2000)'
_computing_molecular_graphics 'XP, SHELXTL v. 6.1 (Bruker, 2000)'
_computing_publication_material 'XCIF, SHELXTL v. 6.1 (Bruker, 2000)'
_computing_structure_refinement 'SHELXL-97 (Sheldrick, 1997)'
_computing_structure_solution 'SHELXS-97 (Sheldrick, 1990)'
_diffrn_ambient_temperature 120(2)
_diffrn_detector_area_resol_mean 8.26
_diffrn_measured_fraction_theta_full 1.000
_diffrn_measured_fraction_theta_max 0.941
_diffrn_measurement_device_type 'Bruker SMART APEX CCD system'
_diffrn_measurement_method '\w rotations with narrow frames'
_diffrn_radiation_monochromator graphite
_diffrn_radiation_source 'fine-focus sealed tube'
_diffrn_radiation_type MoK\a
_diffrn_radiation_wavelength 0.71073
_diffrn_reflns_av_R_equivalents 0.0679
_diffrn_reflns_av_sigmaI/netI 0.0564
_diffrn_reflns_limit_h_max 17
_diffrn_reflns_limit_h_min -16
_diffrn_reflns_limit_k_max 15
_diffrn_reflns_limit_k_min -15
_diffrn_reflns_limit_l_max 22
_diffrn_reflns_limit_l_min -21
_diffrn_reflns_number 28346
_diffrn_reflns_theta_full 27.50
_diffrn_reflns_theta_max 29.01
_diffrn_reflns_theta_min 1.63
_diffrn_standards_decay_% 'no decay'
_exptl_absorpt_coefficient_mu 5.488
_exptl_absorpt_correction_T_max 0.688
_exptl_absorpt_correction_T_min 0.565
_exptl_absorpt_correction_type multi-scan
_exptl_absorpt_process_details
;
Absorption correction performed with SADABS program. This is based on the
method of Blessing: Blessing, R. H., Acta Crystallogr., Sect. A 1995, 51, 33.

SADABS: Area-Detector Absorption Correction. Bruker-AXS 
within SAINT+ package, v. 6.1 (2000).
;
_exptl_crystal_colour colorless
_exptl_crystal_density_diffrn 1.609
_exptl_crystal_density_method 'not measured'
_exptl_crystal_description prism
_exptl_crystal_F_000 1168
_exptl_crystal_size_max 0.08
_exptl_crystal_size_mid 0.08
_exptl_crystal_size_min 0.06
_refine_diff_density_max 7.519
_refine_diff_density_min -2.453
_refine_diff_density_rms 0.188
_refine_ls_extinction_method none
_refine_ls_goodness_of_fit_ref 1.133
_refine_ls_hydrogen_treatment mixed
_refine_ls_matrix_type full
_refine_ls_number_parameters 266
_refine_ls_number_reflns 5974
_refine_ls_number_restraints 1
_refine_ls_restrained_S_all 1.133
_refine_ls_R_factor_all 0.0628
_refine_ls_R_factor_gt 0.0500
_refine_ls_shift/su_max 0.001
_refine_ls_shift/su_mean 0.000
_refine_ls_structure_factor_coef Fsqd
_refine_ls_weighting_details 'calc w=1/[\s^2^(Fo^2^)+(0.0364P)^2^+11.3050P] where P=(Fo^2^+2Fc^2^)/3'
_refine_ls_weighting_scheme calc
_refine_ls_wR_factor_gt 0.1022
_refine_ls_wR_factor_ref 0.1067
_reflns_number_gt 5094
_reflns_number_total 5974
_reflns_threshold_expression >2sigma(I)
_cod_data_source_file om200371r_si_001.cif
_cod_data_source_block mae364as
_cod_original_cell_volume 2385.1(14)
_cod_original_sg_symbol_H-M P2(1)/c
_cod_database_code 4064861

loop_
_symmetry_equiv_pos_as_xyz
'x, y, z'
'-x, y+1/2, -z+1/2'
'-x, -y, -z'
'x, -y-1/2, z-1/2'

loop_
_atom_site_label
_atom_site_type_symbol
_atom_site_fract_x
_atom_site_fract_y
_atom_site_fract_z
_atom_site_U_iso_or_equiv
_atom_site_adp_type
_atom_site_occupancy
_atom_site_symmetry_multiplicity
_atom_site_calc_flag
_atom_site_refinement_flags
Os Os 0.343278(19) 0.13502(2) 0.172783(15) 0.01694(8) Uani 1 1 d D
H01 H 0.268(5) 0.186(6) 0.235(4) 0.03(2) Uiso 1 1 d D
P1 P 0.22139(12) -0.01338(13) 0.16774(10) 0.0129(3) Uani 1 1 d .
P2 P 0.26785(13) 0.27483(14) 0.08671(10) 0.0153(3) Uani 1 1 d .
C2 C 0.5117(5) 0.1145(7) 0.1350(5) 0.0279(16) Uani 1 1 d .
H2 H 0.526(7) 0.104(7) 0.083(5) 0.04(2) Uiso 1 1 d .
C1 C 0.4886(5) 0.0244(7) 0.1866(5) 0.0253(16) Uani 1 1 d .
H1 H 0.487(6) -0.052(7) 0.175(5) 0.03(2) Uiso 1 1 d .
N N 0.4724(4) 0.0616(5) 0.2644(4) 0.0249(13) Uani 1 1 d .
C4 C 0.4817(6) 0.1806(7) 0.2590(5) 0.0261(15) Uani 1 1 d .
H4 H 0.476(6) 0.224(6) 0.306(5) 0.020 Uiso 1 1 d .
C3 C 0.5063(5) 0.2161(7) 0.1818(5) 0.0257(16) Uani 1 1 d .
H3 H 0.514(6) 0.290(6) 0.172(5) 0.019(19) Uiso 1 1 d .
C5 C 0.2130(5) -0.1157(5) 0.0792(4) 0.0163(12) Uani 1 1 d .
H5 H 0.1685 -0.1832 0.0926 0.020 Uiso 1 1 calc R
C6 C 0.1590(5) -0.0605(6) 0.0016(4) 0.0214(14) Uani 1 1 d .
H6A H 0.2008 0.0064 -0.0129 0.032 Uiso 1 1 calc R
H6B H 0.0869 -0.0352 0.0105 0.032 Uiso 1 1 calc R
H6C H 0.1543 -0.1171 -0.0429 0.032 Uiso 1 1 calc R
C7 C 0.3224(5) -0.1615(6) 0.0638(4) 0.0224(14) Uani 1 1 d .
H7A H 0.3140 -0.2187 0.0197 0.034 Uiso 1 1 calc R
H7B H 0.3567 -0.1979 0.1137 0.034 Uiso 1 1 calc R
H7C H 0.3668 -0.0974 0.0483 0.034 Uiso 1 1 calc R
C8 C 0.2662(5) -0.1135(5) 0.2536(4) 0.0166(13) Uani 1 1 d .
H8 H 0.3419 -0.1326 0.2458 0.020 Uiso 1 1 calc R
C9 C 0.2111(6) -0.2308(6) 0.2571(4) 0.0242(15) Uani 1 1 d .
H9A H 0.2528 -0.2804 0.2970 0.036 Uiso 1 1 calc R
H9B H 0.2059 -0.2673 0.2031 0.036 Uiso 1 1 calc R
H9C H 0.1392 -0.2199 0.2733 0.036 Uiso 1 1 calc R
C10 C 0.2730(6) -0.0573(6) 0.3383(4) 0.0227(14) Uani 1 1 d .
H10A H 0.2025 -0.0591 0.3581 0.034 Uiso 1 1 calc R
H10B H 0.2967 0.0231 0.3347 0.034 Uiso 1 1 calc R
H10C H 0.3242 -0.1000 0.3762 0.034 Uiso 1 1 calc R
C11 C 0.0768(5) 0.0168(5) 0.1741(4) 0.0163(12) Uani 1 1 d .
H11 H 0.0557 0.0752 0.1305 0.020 Uiso 1 1 calc R
C12 C 0.0569(5) 0.0752(6) 0.2545(4) 0.0235(14) Uani 1 1 d .
H12A H -0.0133 0.1129 0.2480 0.035 Uiso 1 1 calc R
H12B H 0.1125 0.1332 0.2692 0.035 Uiso 1 1 calc R
H12C H 0.0587 0.0168 0.2978 0.035 Uiso 1 1 calc R
C13 C -0.0014(5) -0.0833(6) 0.1575(4) 0.0231(14) Uani 1 1 d .
H13A H 0.0108 -0.1404 0.2015 0.035 Uiso 1 1 calc R
H13B H 0.0095 -0.1198 0.1054 0.035 Uiso 1 1 calc R
H13C H -0.0748 -0.0542 0.1550 0.035 Uiso 1 1 calc R
C14 C 0.3266(6) 0.2987(6) -0.0114(4) 0.0225(14) Uani 1 1 d .
H14 H 0.2821 0.3594 -0.0421 0.027 Uiso 1 1 calc R
C15 C 0.4418(6) 0.3428(6) -0.0021(5) 0.0282(16) Uani 1 1 d .
H15A H 0.4901 0.2803 0.0184 0.042 Uiso 1 1 calc R
H15B H 0.4486 0.4075 0.0366 0.042 Uiso 1 1 calc R
H15C H 0.4605 0.3690 -0.0552 0.042 Uiso 1 1 calc R
C16 C 0.3183(7) 0.1900(7) -0.0645(4) 0.0331(18) Uani 1 1 d .
H16A H 0.3447 0.2070 -0.1170 0.050 Uiso 1 1 calc R
H16B H 0.2435 0.1653 -0.0739 0.050 Uiso 1 1 calc R
H16C H 0.3614 0.1281 -0.0368 0.050 Uiso 1 1 calc R
C17 C 0.2921(5) 0.4217(5) 0.1338(4) 0.0184(13) Uani 1 1 d .
H17 H 0.3717 0.4283 0.1432 0.022 Uiso 1 1 calc R
C18 C 0.2557(6) 0.4367(6) 0.2181(4) 0.0236(15) Uani 1 1 d .
H18A H 0.2920 0.5036 0.2452 0.035 Uiso 1 1 calc R
H18B H 0.2733 0.3670 0.2507 0.035 Uiso 1 1 calc R
H18C H 0.1782 0.4493 0.2128 0.035 Uiso 1 1 calc R
C19 C 0.2573(7) 0.5262(6) 0.0812(5) 0.0340(18) Uani 1 1 d .
H19A H 0.1800 0.5374 0.0807 0.051 Uiso 1 1 calc R
H19B H 0.2743 0.5132 0.0254 0.051 Uiso 1 1 calc R
H19C H 0.2949 0.5952 0.1038 0.051 Uiso 1 1 calc R
C20 C 0.1219(5) 0.2704(6) 0.0483(4) 0.0186(13) Uani 1 1 d .
H20 H 0.1052 0.1872 0.0363 0.022 Uiso 1 1 calc R
C21 C 0.0520(5) 0.3054(6) 0.1136(4) 0.0237(15) Uani 1 1 d .
H21A H 0.0526 0.3898 0.1193 0.036 Uiso 1 1 calc R
H21B H 0.0795 0.2700 0.1657 0.036 Uiso 1 1 calc R
H21C H -0.0214 0.2789 0.0979 0.036 Uiso 1 1 calc R
C22 C 0.0832(6) 0.3368(6) -0.0310(4) 0.0273(16) Uani 1 1 d .
H22A H 0.0062 0.3249 -0.0445 0.041 Uiso 1 1 calc R
H22B H 0.1211 0.3080 -0.0757 0.041 Uiso 1 1 calc R
H22C H 0.0978 0.4195 -0.0230 0.041 Uiso 1 1 calc R

loop_
_atom_site_aniso_label
_atom_site_aniso_U_11
_atom_site_aniso_U_22
_atom_site_aniso_U_33
_atom_site_aniso_U_23
_atom_site_aniso_U_13
_atom_site_aniso_U_12
Os 0.01185(12) 0.01572(13) 0.02228(13) 0.00016(11) -0.00245(8) -0.00146(10)
P1 0.0114(7) 0.0148(7) 0.0121(7) -0.0002(6) 0.0000(6) 0.0006(6)
P2 0.0160(8) 0.0159(8) 0.0142(8) -0.0008(6) 0.0029(6) -0.0017(6)
C2 0.012(3) 0.041(5) 0.031(4) -0.004(3) 0.004(3) 0.001(3)
C1 0.014(3) 0.026(4) 0.035(4) -0.003(3) -0.003(3) 0.004(3)
N 0.015(3) 0.035(3) 0.024(3) 0.002(3) -0.004(2) -0.002(2)
C4 0.019(3) 0.037(4) 0.021(4) -0.007(3) -0.007(3) -0.007(3)
C3 0.015(3) 0.033(4) 0.028(4) 0.004(3) -0.002(3) -0.011(3)
C5 0.016(3) 0.016(3) 0.016(3) -0.005(2) -0.001(2) -0.003(2)
C6 0.024(3) 0.024(3) 0.015(3) -0.002(3) -0.001(3) -0.004(3)
C7 0.022(3) 0.020(3) 0.025(4) -0.006(3) 0.001(3) 0.001(3)
C8 0.017(3) 0.017(3) 0.016(3) 0.000(2) 0.002(2) 0.004(2)
C9 0.026(4) 0.022(3) 0.024(4) 0.001(3) 0.000(3) 0.000(3)
C10 0.023(3) 0.029(4) 0.015(3) 0.001(3) 0.001(3) 0.003(3)
C11 0.014(3) 0.018(3) 0.017(3) 0.002(2) 0.003(2) 0.000(2)
C12 0.018(3) 0.028(4) 0.025(4) 0.000(3) 0.005(3) 0.004(3)
C13 0.015(3) 0.028(4) 0.026(4) 0.005(3) 0.001(3) -0.009(3)
C14 0.027(4) 0.026(4) 0.014(3) -0.003(3) 0.004(3) -0.005(3)
C15 0.028(4) 0.034(4) 0.025(4) -0.001(3) 0.013(3) -0.010(3)
C16 0.043(5) 0.040(4) 0.018(4) -0.008(3) 0.012(3) -0.016(4)
C17 0.025(3) 0.013(3) 0.017(3) -0.002(2) 0.001(3) -0.002(3)
C18 0.029(4) 0.022(3) 0.020(3) -0.004(3) 0.002(3) 0.001(3)
C19 0.056(5) 0.019(4) 0.026(4) 0.001(3) -0.001(4) -0.001(3)
C20 0.016(3) 0.019(3) 0.020(3) 0.002(3) -0.001(3) -0.001(2)
C21 0.016(3) 0.026(4) 0.029(4) 0.004(3) 0.000(3) 0.002(3)
C22 0.029(4) 0.029(4) 0.022(4) 0.005(3) -0.004(3) -0.001(3)

loop_
_atom_type_symbol
_atom_type_description
_atom_type_scat_dispersion_real
_atom_type_scat_dispersion_imag
_atom_type_scat_source
C C 0.0033 0.0016 'International Tables Vol C Tables 4.2.6.8 and 6.1.1.4'
H H 0.0000 0.0000 'International Tables Vol C Tables 4.2.6.8 and 6.1.1.4'
N N 0.0061 0.0033 'International Tables Vol C Tables 4.2.6.8 and 6.1.1.4'
P P 0.1023 0.0942 'International Tables Vol C Tables 4.2.6.8 and 6.1.1.4'
Os Os -1.2165 7.6030 'International Tables Vol C Tables 4.2.6.8 and 6.1.1.4'

loop_
_geom_angle_atom_site_label_1
_geom_angle_atom_site_label_2
_geom_angle_atom_site_label_3
_geom_angle
C4 Os C1 59.0(3)
C4 Os C3 36.9(3)
C1 Os C3 59.9(3)
C4 Os N 36.2(3)
C1 Os N 36.1(2)
C3 Os N 61.8(2)
C4 Os P2 118.6(2)
C1 Os P2 138.6(2)
C3 Os P2 93.4(2)
N Os P2 154.06(16)
C4 Os C2 60.4(3)
C1 Os C2 36.0(3)
C3 Os C2 36.3(3)
N Os C2 61.5(3)
P2 Os C2 103.7(2)
C4 Os P1 133.2(2)
C1 Os P1 96.5(2)
C3 Os P1 156.3(2)
N Os P1 99.91(16)
P2 Os P1 106.00(6)
C2 Os P1 123.3(2)
C4 Os H01 89(3)
C1 Os H01 134(3)
C3 Os H01 114(3)
N Os H01 98(3)
P2 Os H01 84(3)
C2 Os H01 149(3)
P1 Os H01 82(3)
C8 P1 C11 106.7(3)
C8 P1 C5 100.7(3)
C11 P1 C5 101.0(3)
C8 P1 Os 106.9(2)
C11 P1 Os 120.6(2)
C5 P1 Os 118.6(2)
C14 P2 C20 100.3(3)
C14 P2 C17 99.3(3)
C20 P2 C17 105.8(3)
C14 P2 Os 117.6(2)
C20 P2 Os 120.9(2)
C17 P2 Os 110.2(2)
C1 C2 C3 105.1(7)
C1 C2 Os 69.4(4)
C3 C2 Os 70.2(4)
C1 C2 H2 124(5)
C3 C2 H2 131(5)
Os C2 H2 125(5)
N C1 C2 113.2(7)
N C1 Os 73.4(4)
C2 C1 Os 74.6(4)
N C1 H1 120(6)
C2 C1 H1 127(6)
Os C1 H1 122(5)
C4 N C1 103.1(6)
C4 N Os 69.1(4)
C1 N Os 70.5(4)
N C4 C3 112.2(7)
N C4 Os 74.7(4)
C3 C4 Os 73.8(4)
N C4 H4 118(5)
C3 C4 H4 130(5)
Os C4 H4 123(4)
C4 C3 C2 106.4(7)
C4 C3 Os 69.3(4)
C2 C3 Os 73.5(4)
C4 C3 H3 119(5)
C2 C3 H3 134(5)
Os C3 H3 121(5)
C6 C5 C7 109.6(5)
C6 C5 P1 111.9(4)
C7 C5 P1 112.1(4)
C6 C5 H5 107.7
C7 C5 H5 107.7
P1 C5 H5 107.7
C5 C6 H6A 109.5
C5 C6 H6B 109.5
H6A C6 H6B 109.5
C5 C6 H6C 109.5
H6A C6 H6C 109.5
H6B C6 H6C 109.5
C5 C7 H7A 109.5
C5 C7 H7B 109.5
H7A C7 H7B 109.5
C5 C7 H7C 109.5
H7A C7 H7C 109.5
H7B C7 H7C 109.5
C9 C8 C10 108.7(5)
C9 C8 P1 118.6(5)
C10 C8 P1 114.2(4)
C9 C8 H8 104.6
C10 C8 H8 104.6
P1 C8 H8 104.6
C8 C9 H9A 109.5
C8 C9 H9B 109.5
H9A C9 H9B 109.5
C8 C9 H9C 109.5
H9A C9 H9C 109.5
H9B C9 H9C 109.5
C8 C10 H10A 109.5
C8 C10 H10B 109.5
H10A C10 H10B 109.5
C8 C10 H10C 109.5
H10A C10 H10C 109.5
H10B C10 H10C 109.5
C13 C11 C12 109.0(5)
C13 C11 P1 117.5(5)
C12 C11 P1 112.6(4)
C13 C11 H11 105.6
C12 C11 H11 105.6
P1 C11 H11 105.6
C11 C12 H12A 109.5
C11 C12 H12B 109.5
H12A C12 H12B 109.5
C11 C12 H12C 109.5
H12A C12 H12C 109.5
H12B C12 H12C 109.5
C11 C13 H13A 109.5
C11 C13 H13B 109.5
H13A C13 H13B 109.5
C11 C13 H13C 109.5
H13A C13 H13C 109.5
H13B C13 H13C 109.5
C16 C14 C15 109.6(6)
C16 C14 P2 111.5(5)
C15 C14 P2 115.0(5)
C16 C14 H14 106.7
C15 C14 H14 106.7
P2 C14 H14 106.7
C14 C15 H15A 109.5
C14 C15 H15B 109.5
H15A C15 H15B 109.5
C14 C15 H15C 109.5
H15A C15 H15C 109.5
H15B C15 H15C 109.5
C14 C16 H16A 109.5
C14 C16 H16B 109.5
H16A C16 H16B 109.5
C14 C16 H16C 109.5
H16A C16 H16C 109.5
H16B C16 H16C 109.5
C19 C17 C18 109.4(6)
C19 C17 P2 117.3(5)
C18 C17 P2 115.4(5)
C19 C17 H17 104.4
C18 C17 H17 104.4
P2 C17 H17 104.4
C17 C18 H18A 109.5
C17 C18 H18B 109.5
H18A C18 H18B 109.5
C17 C18 H18C 109.5
H18A C18 H18C 109.5
H18B C18 H18C 109.5
C17 C19 H19A 109.5
C17 C19 H19B 109.5
H19A C19 H19B 109.5
C17 C19 H19C 109.5
H19A C19 H19C 109.5
H19B C19 H19C 109.5
C21 C20 C22 108.3(5)
C21 C20 P2 112.1(5)
C22 C20 P2 118.4(5)
C21 C20 H20 105.7
C22 C20 H20 105.7
P2 C20 H20 105.7
C20 C21 H21A 109.5
C20 C21 H21B 109.5
H21A C21 H21B 109.5
C20 C21 H21C 109.5
H21A C21 H21C 109.5
H21B C21 H21C 109.5
C20 C22 H22A 109.5
C20 C22 H22B 109.5
H22A C22 H22B 109.5
C20 C22 H22C 109.5
H22A C22 H22C 109.5
H22B C22 H22C 109.5

loop_
_geom_bond_atom_site_label_1
_geom_bond_atom_site_label_2
_geom_bond_distance
Os C4 2.188(7)
Os C1 2.222(7)
Os C3 2.246(7)
Os N 2.258(6)
Os P2 2.2867(17)
Os C2 2.288(7)
Os P1 2.2970(17)
Os H01 1.591(10)
P1 C8 1.866(6)
P1 C11 1.868(6)
P1 C5 1.873(6)
P2 C14 1.872(7)
P2 C20 1.876(6)
P2 C17 1.877(6)
C2 C1 1.396(11)
C2 C3 1.412(11)
C2 H2 0.90(9)
C1 N 1.390(10)
C1 H1 0.90(8)
N C4 1.384(10)
C4 C3 1.404(11)
C4 H4 0.93(7)
C3 H3 0.87(7)
C5 C6 1.521(9)
C5 C7 1.522(9)
C5 H5 1.0000
C6 H6A 0.9800
C6 H6B 0.9800
C6 H6C 0.9800
C7 H7A 0.9800
C7 H7B 0.9800
C7 H7C 0.9800
C8 C9 1.527(9)
C8 C10 1.535(9)
C8 H8 1.0000
C9 H9A 0.9800
C9 H9B 0.9800
C9 H9C 0.9800
C10 H10A 0.9800
C10 H10B 0.9800
C10 H10C 0.9800
C11 C13 1.524(9)
C11 C12 1.533(9)
C11 H11 1.0000
C12 H12A 0.9800
C12 H12B 0.9800
C12 H12C 0.9800
C13 H13A 0.9800
C13 H13B 0.9800
C13 H13C 0.9800
C14 C16 1.528(10)
C14 C15 1.529(9)
C14 H14 1.0000
C15 H15A 0.9800
C15 H15B 0.9800
C15 H15C 0.9800
C16 H16A 0.9800
C16 H16B 0.9800
C16 H16C 0.9800
C17 C19 1.523(9)
C17 C18 1.523(9)
C17 H17 1.0000
C18 H18A 0.9800
C18 H18B 0.9800
C18 H18C 0.9800
C19 H19A 0.9800
C19 H19B 0.9800
C19 H19C 0.9800
C20 C21 1.519(9)
C20 C22 1.548(9)
C20 H20 1.0000
C21 H21A 0.9800
C21 H21B 0.9800
C21 H21C 0.9800
C22 H22A 0.9800
C22 H22B 0.9800
C22 H22C 0.9800

loop_
_geom_torsion_atom_site_label_1
_geom_torsion_atom_site_label_2
_geom_torsion_atom_site_label_3
_geom_torsion_atom_site_label_4
_geom_torsion
C4 Os P1 C8 -5.4(4)
C1 Os P1 C8 47.4(3)
C3 Os P1 C8 48.3(5)
N Os P1 C8 11.1(3)
P2 Os P1 C8 -167.7(2)
C2 Os P1 C8 73.4(3)
C4 Os P1 C11 116.6(4)
C1 Os P1 C11 169.4(3)
C3 Os P1 C11 170.3(5)
N Os P1 C11 133.1(3)
P2 Os P1 C11 -45.7(3)
C2 Os P1 C11 -164.6(3)
C4 Os P1 C5 -118.2(4)
C1 Os P1 C5 -65.4(3)
C3 Os P1 C5 -64.5(6)
N Os P1 C5 -101.7(3)
P2 Os P1 C5 79.5(2)
C2 Os P1 C5 -39.4(3)
C4 Os P2 C14 85.7(3)
C1 Os P2 C14 11.2(4)
C3 Os P2 C14 57.3(3)
N Os P2 C14 73.9(5)
C2 Os P2 C14 22.1(3)
P1 Os P2 C14 -109.0(2)
C4 Os P2 C20 -151.1(3)
C1 Os P2 C20 134.5(4)
C3 Os P2 C20 -179.4(3)
N Os P2 C20 -162.9(4)
C2 Os P2 C20 145.3(3)
P1 Os P2 C20 14.2(3)
C4 Os P2 C17 -27.1(3)
C1 Os P2 C17 -101.6(4)
C3 Os P2 C17 -55.5(3)
N Os P2 C17 -39.0(5)
C2 Os P2 C17 -90.7(3)
P1 Os P2 C17 138.2(2)
C4 Os C2 C1 76.9(5)
C3 Os C2 C1 115.5(6)
N Os C2 C1 35.2(4)
P2 Os C2 C1 -167.8(4)
P1 Os C2 C1 -47.8(5)
C4 Os C2 C3 -38.6(4)
C1 Os C2 C3 -115.5(6)
N Os C2 C3 -80.3(5)
P2 Os C2 C3 76.7(4)
P1 Os C2 C3 -163.3(4)
C3 C2 C1 N -2.2(8)
Os C2 C1 N -63.8(5)
C3 C2 C1 Os 61.6(5)
C4 Os C1 N 39.4(4)
C3 Os C1 N 82.5(4)
P2 Os C1 N 138.8(3)
C2 Os C1 N 120.6(6)
P1 Os C1 N -97.9(4)
C4 Os C1 C2 -81.3(5)
C3 Os C1 C2 -38.1(4)
N Os C1 C2 -120.6(6)
P2 Os C1 C2 18.1(6)
P1 Os C1 C2 141.4(4)
C2 C1 N C4 2.5(8)
Os C1 N C4 -61.9(4)
C2 C1 N Os 64.5(5)
C1 Os N C4 113.1(6)
C3 Os N C4 36.5(5)
P2 Os N C4 17.7(7)
C2 Os N C4 77.9(5)
P1 Os N C4 -159.5(4)
C4 Os N C1 -113.1(6)
C3 Os N C1 -76.6(5)
P2 Os N C1 -95.3(5)
C2 Os N C1 -35.1(4)
P1 Os N C1 87.4(4)
C1 N C4 C3 -2.0(8)
Os N C4 C3 -64.9(5)
C1 N C4 Os 62.9(4)
C1 Os C4 N -39.3(4)
C3 Os C4 N -119.2(7)
P2 Os C4 N -171.3(3)
C2 Os C4 N -81.2(5)
P1 Os C4 N 28.2(6)
C1 Os C4 C3 79.9(5)
N Os C4 C3 119.2(7)
P2 Os C4 C3 -52.1(5)
C2 Os C4 C3 38.0(5)
P1 Os C4 C3 147.4(4)
N C4 C3 C2 0.7(8)
Os C4 C3 C2 -64.7(5)
N C4 C3 Os 65.4(5)
C1 C2 C3 C4 0.8(7)
Os C2 C3 C4 61.9(5)
C1 C2 C3 Os -61.1(5)
C1 Os C3 C4 -77.4(5)
N Os C3 C4 -35.8(4)
P2 Os C3 C4 136.1(4)
C2 Os C3 C4 -115.2(7)
P1 Os C3 C4 -78.4(7)
C4 Os C3 C2 115.2(7)
C1 Os C3 C2 37.8(4)
N Os C3 C2 79.4(5)
P2 Os C3 C2 -108.7(4)
P1 Os C3 C2 36.8(8)
C8 P1 C5 C6 170.0(4)
C11 P1 C5 C6 60.4(5)
Os P1 C5 C6 -73.9(5)
C8 P1 C5 C7 -66.5(5)
C11 P1 C5 C7 -176.1(5)
Os P1 C5 C7 49.6(5)
C11 P1 C8 C9 59.8(5)
C5 P1 C8 C9 -45.3(5)
Os P1 C8 C9 -169.9(4)
C11 P1 C8 C10 -70.5(5)
C5 P1 C8 C10 -175.6(5)
Os P1 C8 C10 59.9(5)
C8 P1 C11 C13 -66.9(6)
C5 P1 C11 C13 37.9(6)
Os P1 C11 C13 171.0(4)
C8 P1 C11 C12 61.0(5)
C5 P1 C11 C12 165.8(5)
Os P1 C11 C12 -61.1(5)
C20 P2 C14 C16 -72.0(6)
C17 P2 C14 C16 179.9(5)
Os P2 C14 C16 61.2(6)
C20 P2 C14 C15 162.4(5)
C17 P2 C14 C15 54.3(6)
Os P2 C14 C15 -64.4(6)
C14 P2 C17 C19 49.8(6)
C20 P2 C17 C19 -53.8(6)
Os P2 C17 C19 173.9(5)
C14 P2 C17 C18 -179.0(5)
C20 P2 C17 C18 77.4(5)
Os P2 C17 C18 -54.9(5)
C14 P2 C20 C21 -154.3(5)
C17 P2 C20 C21 -51.5(5)
Os P2 C20 C21 74.5(5)
C14 P2 C20 C22 -27.0(6)
C17 P2 C20 C22 75.8(6)
Os P2 C20 C22 -158.2(4)
